data_2218740
loop_
_publ_author_name
'Hou, Jian-Guo'
'Li, Ding-Biao'
'Qiu, Man-Zhen'

_publ_section_title
;
 1,1'-Bis(diisobutylphosphino)cobaltocenium hexafluoridophosphate
;
_journal_coeditor_code IS2295
_journal_issue 7
_journal_name_full 'Acta Crystallographica Section E'
_journal_page_first m927
_journal_paper_doi 10.1107/S1600536808017194
_journal_volume 64
_journal_year 2008
_chemical_formula_iupac '[Co (C13 H22 P)2], P F6'
_chemical_formula_moiety 'C26 H44 Co P2 +, F6 P -'
_chemical_formula_sum 'C26 H44 Co F6 P3'
_chemical_formula_weight 622.45
_chemical_name_systematic
;
1,1'-Bis(diisobutylphosphino)cobaltocenium hexafluorophosphate
;
_space_group_IT_number 14
_symmetry_cell_setting monoclinic
_symmetry_space_group_name_Hall '-P 2yn'
_symmetry_space_group_name_H-M 'P 1 21/n 1'
_atom_sites_solution_hydrogens geom
_atom_sites_solution_primary direct
_atom_sites_solution_secondary difmap
_audit_creation_method SHELXL-97
_cell_angle_alpha 90.00
_cell_angle_beta 108.2880(10)
_cell_angle_gamma 90.00
_cell_formula_units_Z 4
_cell_length_a 16.7733(3)
_cell_length_b 10.4660(2)
_cell_length_c 18.5105(4)
_cell_measurement_reflns_used 3150
_cell_measurement_temperature 298(2)
_cell_measurement_theta_max 19.90
_cell_measurement_theta_min 2.26
_cell_volume 3085.38(11)
_computing_cell_refinement 'SAINT (Bruker, 2001)'
_computing_data_collection 'SMART (Bruker, 2001)'
_computing_data_reduction 'SAINT (Bruker, 2001)'
_computing_molecular_graphics 'SHELXTL (Sheldrick, 2008)'
_computing_publication_material 'SHELXTL (Sheldrick, 2008)'
_computing_structure_refinement 'SHELXS97 (Sheldrick, 2008)'
_computing_structure_solution 'SHELXS97 (Sheldrick, 2008)'
_diffrn_ambient_temperature 298(2)
_diffrn_measured_fraction_theta_full 0.997
_diffrn_measured_fraction_theta_max 0.997
_diffrn_measurement_device_type 'Bruker SMART CCD area-detector'
_diffrn_measurement_method '\f and \w'
_diffrn_radiation_monochromator graphite
_diffrn_radiation_source 'fine-focus sealed tube'
_diffrn_radiation_type MoK\a
_diffrn_radiation_wavelength 0.71073
_diffrn_reflns_av_R_equivalents 0.0829
_diffrn_reflns_av_sigmaI/netI 0.0757
_diffrn_reflns_limit_h_max 21
_diffrn_reflns_limit_h_min -21
_diffrn_reflns_limit_k_max 13
_diffrn_reflns_limit_k_min -13
_diffrn_reflns_limit_l_max 22
_diffrn_reflns_limit_l_min -23
_diffrn_reflns_number 33818
_diffrn_reflns_theta_full 27.00
_diffrn_reflns_theta_max 27.00
_diffrn_reflns_theta_min 1.43
_exptl_absorpt_coefficient_mu 0.762
_exptl_absorpt_correction_T_max 0.9849
_exptl_absorpt_correction_T_min 0.7504
_exptl_absorpt_correction_type multi-scan
_exptl_absorpt_process_details '(<i>SADABS</i>; Sheldrick, 2004)'
_exptl_crystal_colour yellow
_exptl_crystal_density_diffrn 1.340
_exptl_crystal_density_method 'not measured'
_exptl_crystal_description needle
_exptl_crystal_F_000 1304
_exptl_crystal_size_max 0.40
_exptl_crystal_size_mid 0.04
_exptl_crystal_size_min 0.02
_refine_diff_density_max 0.471
_refine_diff_density_min -0.337
_refine_ls_extinction_method none
_refine_ls_goodness_of_fit_ref 0.973
_refine_ls_hydrogen_treatment constr
_refine_ls_matrix_type full
_refine_ls_number_parameters 333
_refine_ls_number_reflns 6733
_refine_ls_number_restraints 0
_refine_ls_restrained_S_all 0.973
_refine_ls_R_factor_all 0.1127
_refine_ls_R_factor_gt 0.0560
_refine_ls_shift/su_max 0.001
_refine_ls_shift/su_mean 0.000
_refine_ls_structure_factor_coef Fsqd
_refine_ls_weighting_details 'calc w=1/[\s^2^(Fo^2^)+(0.0731P)^2^] where P=(Fo^2^+2Fc^2^)/3'
_refine_ls_weighting_scheme calc
_refine_ls_wR_factor_gt 0.1239
_refine_ls_wR_factor_ref 0.1468
_reflns_number_gt 3878
_reflns_number_total 6733
_reflns_threshold_expression I>2\s(I)
_cod_data_source_file is2295.cif
_cod_data_source_block I
_cod_depositor_comments
;
The following automatic conversions were performed:
'_symmetry_cell_setting' value 'Monoclinic' changed to 'monoclinic'
according to '/home/saulius/struct/CIF-dictionaries/cif_core.dic'
dictionary named 'cif_core.dic' version 2.4.1 from 2010-06-29.

Automatic conversion script
Id: cif_fix_enum 1527 2010-12-29 10:47:43Z saulius 

The following automatic conversions were performed:

'_symmetry_cell_setting' value 'Monoclinic' changed to 'monoclinic'
according to /home/saulius/struct/CIF-dictionaries/cif_core.dic
dictionary named 'cif_core.dic' version 2.4.1 from 2010-06-29.

Automatic conversion script
Id: cif_fix_values 1715 2011-07-08 13:25:40Z adriana 
;
_cod_original_cell_volume 3085.38(10)
_cod_original_sg_symbol_H-M 'P 21/n'
_cod_database_code 2218740
_cod_database_fobs_code 2218740

loop_
_symmetry_equiv_pos_as_xyz
'x, y, z'
'-x+1/2, y+1/2, -z+1/2'
'-x, -y, -z'
'x-1/2, -y-1/2, z-1/2'

loop_
_atom_site_type_symbol
_atom_site_label
_atom_site_fract_x
_atom_site_fract_y
_atom_site_fract_z
_atom_site_U_iso_or_equiv
_atom_site_adp_type
_atom_site_calc_flag
_atom_site_refinement_flags
_atom_site_occupancy
Co Co1 0.66580(3) 0.34637(4) 0.07609(2) 0.04054(16) Uani d . 1
C C1 0.6975(2) 0.3487(3) -0.02171(18) 0.0413(8) Uani d . 1
C C2 0.6752(2) 0.2221(3) -0.00492(18) 0.0480(9) Uani d . 1
H H2 0.7119 0.1470 0.0038 0.058 Uiso calc R 1
C C3 0.5916(2) 0.2239(4) -0.0027(2) 0.0560(10) Uani d . 1
H H3 0.5608 0.1507 0.0081 0.067 Uiso calc R 1
C C4 0.5606(2) 0.3499(4) -0.01797(19) 0.0542(10) Uani d . 1
H H4 0.5047 0.3794 -0.0193 0.065 Uiso calc R 1
C C5 0.6254(2) 0.4270(3) -0.02941(18) 0.0468(9) Uani d . 1
H H5 0.6215 0.5189 -0.0402 0.056 Uiso calc R 1
C C6 0.7928(2) 0.5658(3) -0.0360(2) 0.0558(10) Uani d . 1
H H6A 0.7526 0.5870 -0.0849 0.067 Uiso calc R 1
H H6B 0.7717 0.5993 0.0033 0.067 Uiso calc R 1
C C7 0.8757(3) 0.6294(4) -0.0295(3) 0.0740(13) Uani d . 1
H H7 0.8998 0.5880 -0.0655 0.089 Uiso calc R 1
C C8 0.9371(3) 0.6159(6) 0.0495(3) 0.126(2) Uani d . 1
H H8A 0.9162 0.6608 0.0850 0.189 Uiso calc R 1
H H8B 0.9904 0.6511 0.0507 0.189 Uiso calc R 1
H H8C 0.9439 0.5271 0.0630 0.189 Uiso calc R 1
C C9 0.8631(3) 0.7712(4) -0.0501(3) 0.1105(19) Uani d . 1
H H9A 0.8379 0.8127 -0.0164 0.166 Uiso calc R 1
H H9B 0.8270 0.7798 -0.1016 0.166 Uiso calc R 1
H H9C 0.9164 0.8099 -0.0451 0.166 Uiso calc R 1
C C10 0.7851(2) 0.3465(4) -0.1272(2) 0.0562(10) Uani d . 1
H H10A 0.7344 0.3882 -0.1586 0.067 Uiso calc R 1
H H10B 0.8316 0.3803 -0.1419 0.067 Uiso calc R 1
C C11 0.7776(3) 0.2041(4) -0.1449(2) 0.0694(12) Uani d . 1
H H11 0.7300 0.1710 -0.1306 0.083 Uiso calc R 1
C C12 0.7589(3) 0.1826(5) -0.2301(3) 0.1059(18) Uani d . 1
H H12A 0.8042 0.2160 -0.2458 0.159 Uiso calc R 1
H H12B 0.7077 0.2256 -0.2573 0.159 Uiso calc R 1
H H12C 0.7530 0.0928 -0.2409 0.159 Uiso calc R 1
C C13 0.8552(4) 0.1312(4) -0.1000(3) 0.1079(19) Uani d . 1
H H13A 0.8506 0.0440 -0.1170 0.162 Uiso calc R 1
H H13B 0.8603 0.1337 -0.0469 0.162 Uiso calc R 1
H H13C 0.9039 0.1695 -0.1077 0.162 Uiso calc R 1
C C14 0.6338(2) 0.3542(3) 0.17449(18) 0.0406(8) Uani d . 1
C C15 0.7006(2) 0.2654(3) 0.18142(18) 0.0470(9) Uani d . 1
H H15 0.6989 0.1739 0.1921 0.056 Uiso calc R 1
C C16 0.7687(2) 0.3305(4) 0.16930(19) 0.0576(10) Uani d . 1
H H16 0.8224 0.2923 0.1706 0.069 Uiso calc R 1
C C17 0.7466(2) 0.4595(4) 0.15524(19) 0.0574(10) Uani d . 1
H H17 0.7821 0.5269 0.1450 0.069 Uiso calc R 1
C C18 0.6640(2) 0.4751(3) 0.15777(18) 0.0493(9) Uani d . 1
H H18 0.6323 0.5554 0.1492 0.059 Uiso calc R 1
C C19 0.5497(2) 0.3896(3) 0.28119(19) 0.0528(9) Uani d . 1
H H19A 0.5086 0.3520 0.3018 0.063 Uiso calc R 1
H H19B 0.6046 0.3598 0.3120 0.063 Uiso calc R 1
C C20 0.5469(3) 0.5333(4) 0.2898(2) 0.0699(12) Uani d . 1
H H20 0.5877 0.5708 0.2680 0.084 Uiso calc R 1
C C21 0.4615(4) 0.5887(5) 0.2477(3) 0.114(2) Uani d . 1
H H21A 0.4208 0.5578 0.2702 0.171 Uiso calc R 1
H H21B 0.4455 0.5632 0.1953 0.171 Uiso calc R 1
H H21C 0.4640 0.6803 0.2510 0.171 Uiso calc R 1
C C22 0.5730(3) 0.5705(5) 0.3741(2) 0.0917(15) Uani d . 1
H H22A 0.5717 0.6618 0.3786 0.138 Uiso calc R 1
H H22B 0.6288 0.5401 0.3993 0.138 Uiso calc R 1
H H22C 0.5348 0.5329 0.3973 0.138 Uiso calc R 1
C C23 0.5366(2) 0.1557(3) 0.2033(2) 0.0605(10) Uani d . 1
H H23A 0.5477 0.1120 0.1612 0.073 Uiso calc R 1
H H23B 0.5842 0.1405 0.2484 0.073 Uiso calc R 1
C C24 0.4590(3) 0.0970(4) 0.2154(3) 0.0708(12) Uani d . 1
H H24 0.4482 0.1431 0.2575 0.085 Uiso calc R 1
C C25 0.3822(3) 0.1080(5) 0.1483(3) 0.115(2) Uani d . 1
H H25A 0.3907 0.0632 0.1060 0.172 Uiso calc R 1
H H25B 0.3711 0.1964 0.1352 0.172 Uiso calc R 1
H H25C 0.3354 0.0714 0.1602 0.172 Uiso calc R 1
C C26 0.4769(3) -0.0421(4) 0.2402(4) 0.113(2) Uani d . 1
H H26A 0.4304 -0.0761 0.2538 0.169 Uiso calc R 1
H H26B 0.5269 -0.0464 0.2832 0.169 Uiso calc R 1
H H26C 0.4846 -0.0910 0.1990 0.169 Uiso calc R 1
F F1 0.63466(15) 0.7385(2) 0.03501(14) 0.0871(8) Uani d . 1
F F2 0.75008(15) 0.7617(2) 0.13489(16) 0.0953(9) Uani d . 1
F F3 0.71730(17) 0.9112(3) 0.04222(16) 0.0973(8) Uani d . 1
F F4 0.70793(18) 0.9559(2) 0.15705(15) 0.1059(10) Uani d . 1
F F5 0.59126(16) 0.9334(2) 0.05722(17) 0.1051(9) Uani d . 1
F F6 0.62383(18) 0.7849(3) 0.14848(15) 0.0981(8) Uani d . 1
P P1 0.80124(6) 0.39039(9) -0.02673(5) 0.0469(3) Uani d . 1
P P2 0.52962(6) 0.32919(9) 0.18315(5) 0.0476(3) Uani d . 1
P P3 0.67083(6) 0.84835(9) 0.09545(6) 0.0561(3) Uani d . 1

loop_
_atom_site_aniso_label
_atom_site_aniso_U_11
_atom_site_aniso_U_22
_atom_site_aniso_U_33
_atom_site_aniso_U_12
_atom_site_aniso_U_13
_atom_site_aniso_U_23
Co1 0.0484(3) 0.0352(3) 0.0388(3) -0.0031(2) 0.0149(2) -0.0013(2)
C1 0.0513(19) 0.0361(19) 0.0372(17) -0.0008(16) 0.0150(15) -0.0037(15)
C2 0.069(2) 0.033(2) 0.044(2) -0.0023(17) 0.0203(17) -0.0092(16)
C3 0.066(2) 0.052(3) 0.052(2) -0.0226(19) 0.0213(19) -0.0142(19)
C4 0.048(2) 0.063(3) 0.045(2) -0.0019(19) 0.0064(16) -0.0064(19)
C5 0.053(2) 0.044(2) 0.0401(19) 0.0021(17) 0.0109(16) 0.0053(16)
C6 0.061(2) 0.043(2) 0.067(2) -0.0035(18) 0.0257(19) 0.0008(18)
C7 0.078(3) 0.057(3) 0.094(3) -0.019(2) 0.036(3) -0.011(2)
C8 0.089(4) 0.107(4) 0.150(5) -0.031(3) -0.008(4) -0.014(4)
C9 0.123(4) 0.060(3) 0.148(5) -0.031(3) 0.041(4) 0.010(3)
C10 0.066(2) 0.062(3) 0.047(2) -0.0002(19) 0.0268(18) 0.0003(19)
C11 0.083(3) 0.068(3) 0.072(3) -0.021(2) 0.046(2) -0.022(2)
C12 0.129(4) 0.121(5) 0.081(4) -0.029(4) 0.051(3) -0.042(3)
C13 0.163(5) 0.062(3) 0.101(4) 0.027(3) 0.046(4) -0.014(3)
C14 0.055(2) 0.0317(19) 0.0366(18) 0.0033(15) 0.0173(15) -0.0004(15)
C15 0.060(2) 0.043(2) 0.0408(19) 0.0072(17) 0.0193(17) 0.0054(16)
C16 0.051(2) 0.076(3) 0.043(2) 0.005(2) 0.0113(17) 0.001(2)
C17 0.067(3) 0.065(3) 0.041(2) -0.022(2) 0.0178(18) -0.0124(19)
C18 0.074(3) 0.034(2) 0.041(2) -0.0064(17) 0.0211(18) -0.0087(16)
C19 0.063(2) 0.052(2) 0.047(2) 0.0069(18) 0.0228(18) 0.0029(17)
C20 0.094(3) 0.054(3) 0.072(3) -0.013(2) 0.041(2) -0.013(2)
C21 0.167(5) 0.066(3) 0.091(4) 0.056(4) 0.015(4) -0.008(3)
C22 0.105(4) 0.093(4) 0.078(3) -0.014(3) 0.030(3) -0.035(3)
C23 0.075(3) 0.040(2) 0.074(3) -0.0032(19) 0.034(2) 0.004(2)
C24 0.077(3) 0.052(3) 0.087(3) -0.014(2) 0.030(2) 0.004(2)
C25 0.087(4) 0.119(5) 0.116(4) -0.041(3) 0.001(3) 0.011(4)
C26 0.109(4) 0.053(3) 0.186(6) -0.014(3) 0.061(4) 0.024(3)
F1 0.0994(18) 0.0704(17) 0.0828(17) -0.0229(14) 0.0160(14) -0.0294(14)
F2 0.0789(16) 0.0622(16) 0.120(2) 0.0124(13) -0.0038(15) 0.0095(15)
F3 0.105(2) 0.089(2) 0.103(2) -0.0209(16) 0.0388(16) 0.0105(16)
F4 0.142(3) 0.0577(16) 0.096(2) -0.0114(16) 0.0059(17) -0.0290(15)
F5 0.0843(18) 0.0725(18) 0.139(2) 0.0210(14) 0.0074(17) 0.0211(17)
F6 0.128(2) 0.0788(19) 0.105(2) 0.0015(17) 0.0616(18) 0.0080(16)
P1 0.0508(5) 0.0438(6) 0.0477(5) -0.0007(4) 0.0179(4) -0.0006(4)
P2 0.0546(5) 0.0429(6) 0.0472(5) 0.0024(4) 0.0188(4) 0.0008(4)
P3 0.0628(6) 0.0361(6) 0.0614(6) -0.0009(5) 0.0081(5) -0.0028(5)

loop_
_atom_type_symbol
_atom_type_description
_atom_type_scat_dispersion_real
_atom_type_scat_dispersion_imag
_atom_type_scat_source
C C 0.0033 0.0016 'International Tables Vol C Tables 4.2.6.8 and 6.1.1.4'
H H 0.0000 0.0000 'International Tables Vol C Tables 4.2.6.8 and 6.1.1.4'
F F 0.0171 0.0103 'International Tables Vol C Tables 4.2.6.8 and 6.1.1.4'
P P 0.1023 0.0942 'International Tables Vol C Tables 4.2.6.8 and 6.1.1.4'
Co Co 0.3494 0.9721 'International Tables Vol C Tables 4.2.6.8 and 6.1.1.4'

loop_
_geom_angle_atom_site_label_1
_geom_angle_atom_site_label_2
_geom_angle_atom_site_label_3
_geom_angle
C16 Co1 C2 109.48(15)
C16 Co1 C18 68.21(15)
C2 Co1 C18 176.26(14)
C16 Co1 C17 40.40(14)
C2 Co1 C17 135.80(16)
C18 Co1 C17 40.57(14)
C16 Co1 C15 40.50(13)
C2 Co1 C15 112.05(14)
C18 Co1 C15 68.31(14)
C17 Co1 C15 68.08(15)
C16 Co1 C5 141.94(15)
C2 Co1 C5 68.72(14)
C18 Co1 C5 111.10(14)
C17 Co1 C5 113.26(15)
C15 Co1 C5 177.38(13)
C16 Co1 C1 111.52(14)
C2 Co1 C1 41.36(12)
C18 Co1 C1 136.13(13)
C17 Co1 C1 109.39(14)
C15 Co1 C1 141.09(13)
C5 Co1 C1 41.07(13)
C16 Co1 C3 136.09(16)
C2 Co1 C3 40.66(14)
C18 Co1 C3 143.01(15)
C17 Co1 C3 175.89(16)
C15 Co1 C3 110.47(15)
C5 Co1 C3 68.35(15)
C1 Co1 C3 69.14(13)
C16 Co1 C4 176.30(16)
C2 Co1 C4 68.30(14)
C18 Co1 C4 114.16(15)
C17 Co1 C4 143.21(16)
C15 Co1 C4 136.99(15)
C5 Co1 C4 40.65(13)
C1 Co1 C4 68.97(14)
C3 Co1 C4 40.35(14)
C16 Co1 C14 68.80(14)
C2 Co1 C14 141.54(13)
C18 Co1 C14 41.02(12)
C17 Co1 C14 68.82(14)
C15 Co1 C14 40.91(12)
C5 Co1 C14 137.02(13)
C1 Co1 C14 177.04(13)
C3 Co1 C14 112.82(14)
C4 Co1 C14 110.91(14)
C5 C1 C2 106.3(3)
C5 C1 P1 130.4(3)
C2 C1 P1 123.3(3)
C5 C1 Co1 69.38(19)
C2 C1 Co1 68.86(18)
P1 C1 Co1 124.48(16)
C3 C2 C1 108.7(3)
C3 C2 Co1 70.3(2)
C1 C2 Co1 69.78(18)
C3 C2 H2 125.6
C1 C2 H2 125.6
Co1 C2 H2 125.6
C4 C3 C2 108.2(3)
C4 C3 Co1 70.16(19)
C2 C3 Co1 69.06(19)
C4 C3 H3 125.9
C2 C3 H3 125.9
Co1 C3 H3 125.9
C3 C4 C5 108.0(3)
C3 C4 Co1 69.49(19)
C5 C4 Co1 69.10(18)
C3 C4 H4 126.0
C5 C4 H4 126.0
Co1 C4 H4 126.0
C4 C5 C1 108.7(3)
C4 C5 Co1 70.25(19)
C1 C5 Co1 69.55(18)
C4 C5 H5 125.6
C1 C5 H5 125.6
Co1 C5 H5 125.6
C7 C6 P1 112.9(3)
C7 C6 H6A 109.0
P1 C6 H6A 109.0
C7 C6 H6B 109.0
P1 C6 H6B 109.0
H6A C6 H6B 107.8
C8 C7 C6 111.5(4)
C8 C7 C9 109.4(4)
C6 C7 C9 110.8(4)
C8 C7 H7 108.4
C6 C7 H7 108.4
C9 C7 H7 108.4
C7 C8 H8A 109.5
C7 C8 H8B 109.5
H8A C8 H8B 109.5
C7 C8 H8C 109.5
H8A C8 H8C 109.5
H8B C8 H8C 109.5
C7 C9 H9A 109.5
C7 C9 H9B 109.5
H9A C9 H9B 109.5
C7 C9 H9C 109.5
H9A C9 H9C 109.5
H9B C9 H9C 109.5
C11 C10 P1 115.8(3)
C11 C10 H10A 108.3
P1 C10 H10A 108.3
C11 C10 H10B 108.3
P1 C10 H10B 108.3
H10A C10 H10B 107.4
C13 C11 C10 112.2(4)
C13 C11 C12 110.9(4)
C10 C11 C12 110.1(4)
C13 C11 H11 107.8
C10 C11 H11 107.8
C12 C11 H11 107.8
C11 C12 H12A 109.5
C11 C12 H12B 109.5
H12A C12 H12B 109.5
C11 C12 H12C 109.5
H12A C12 H12C 109.5
H12B C12 H12C 109.5
C11 C13 H13A 109.5
C11 C13 H13B 109.5
H13A C13 H13B 109.5
C11 C13 H13C 109.5
H13A C13 H13C 109.5
H13B C13 H13C 109.5
C15 C14 C18 105.9(3)
C15 C14 P2 130.1(3)
C18 C14 P2 124.0(3)
C15 C14 Co1 68.81(18)
C18 C14 Co1 68.62(18)
P2 C14 Co1 126.59(17)
C16 C15 C14 108.8(3)
C16 C15 Co1 69.44(19)
C14 C15 Co1 70.28(18)
C16 C15 H15 125.6
C14 C15 H15 125.6
Co1 C15 H15 125.6
C17 C16 C15 108.4(3)
C17 C16 Co1 70.0(2)
C15 C16 Co1 70.07(19)
C17 C16 H16 125.8
C15 C16 H16 125.8
Co1 C16 H16 125.8
C16 C17 C18 108.1(3)
C16 C17 Co1 69.6(2)
C18 C17 Co1 69.65(19)
C16 C17 H17 126.0
C18 C17 H17 126.0
Co1 C17 H17 126.0
C17 C18 C14 108.8(3)
C17 C18 Co1 69.8(2)
C14 C18 Co1 70.36(18)
C17 C18 H18 125.6
C14 C18 H18 125.6
Co1 C18 H18 125.6
C20 C19 P2 116.2(3)
C20 C19 H19A 108.2
P2 C19 H19A 108.2
C20 C19 H19B 108.2
P2 C19 H19B 108.2
H19A C19 H19B 107.4
C19 C20 C21 112.4(4)
C19 C20 C22 110.6(4)
C21 C20 C22 110.4(4)
C19 C20 H20 107.8
C21 C20 H20 107.8
C22 C20 H20 107.8
C20 C21 H21A 109.5
C20 C21 H21B 109.5
H21A C21 H21B 109.5
C20 C21 H21C 109.5
H21A C21 H21C 109.5
H21B C21 H21C 109.5
C20 C22 H22A 109.5
C20 C22 H22B 109.5
H22A C22 H22B 109.5
C20 C22 H22C 109.5
H22A C22 H22C 109.5
H22B C22 H22C 109.5
C24 C23 P2 115.0(3)
C24 C23 H23A 108.5
P2 C23 H23A 108.5
C24 C23 H23B 108.5
P2 C23 H23B 108.5
H23A C23 H23B 107.5
C25 C24 C23 113.7(4)
C25 C24 C26 111.2(4)
C23 C24 C26 109.4(4)
C25 C24 H24 107.4
C23 C24 H24 107.4
C26 C24 H24 107.4
C24 C25 H25A 109.5
C24 C25 H25B 109.5
H25A C25 H25B 109.5
C24 C25 H25C 109.5
H25A C25 H25C 109.5
H25B C25 H25C 109.5
C24 C26 H26A 109.5
C24 C26 H26B 109.5
H26A C26 H26B 109.5
C24 C26 H26C 109.5
H26A C26 H26C 109.5
H26B C26 H26C 109.5
C1 P1 C6 101.32(16)
C1 P1 C10 98.64(16)
C6 P1 C10 99.83(17)
C14 P2 C23 99.00(16)
C14 P2 C19 98.79(16)
C23 P2 C19 99.08(18)
F5 P3 F3 89.92(16)
F5 P3 F4 90.45(15)
F3 P3 F4 89.63(15)
F5 P3 F6 89.95(16)
F3 P3 F6 179.69(17)
F4 P3 F6 90.65(16)
F5 P3 F2 178.99(18)
F3 P3 F2 91.09(16)
F4 P3 F2 89.53(14)
F6 P3 F2 89.04(16)
F5 P3 F1 90.58(15)
F3 P3 F1 90.94(15)
F4 P3 F1 178.83(16)
F6 P3 F1 88.78(14)
F2 P3 F1 89.44(14)

loop_
_geom_bond_atom_site_label_1
_geom_bond_atom_site_label_2
_geom_bond_distance
_geom_bond_publ_flag
Co1 C16 2.028(3) ?
Co1 C2 2.028(3) ?
Co1 C18 2.033(3) ?
Co1 C17 2.034(3) ?
Co1 C15 2.036(3) ?
Co1 C5 2.038(3) ?
Co1 C1 2.041(3) ?
Co1 C3 2.045(3) ?
Co1 C4 2.053(3) ?
Co1 C14 2.056(3) ?
C1 C5 1.431(5) ?
C1 C2 1.437(4) ?
C1 P1 1.824(3) ?
C2 C3 1.415(5) ?
C2 H2 0.9800 ?
C3 C4 1.413(5) ?
C3 H3 0.9800 ?
C4 C5 1.421(5) ?
C4 H4 0.9800 ?
C5 H5 0.9800 ?
C6 C7 1.513(5) ?
C6 P1 1.845(4) n
C6 H6A 0.9700 ?
C6 H6B 0.9700 ?
C7 C8 1.508(6) ?
C7 C9 1.530(6) ?
C7 H7 0.9800 ?
C8 H8A 0.9600 ?
C8 H8B 0.9600 ?
C8 H8C 0.9600 ?
C9 H9A 0.9600 ?
C9 H9B 0.9600 ?
C9 H9C 0.9600 ?
C10 C11 1.523(5) ?
C10 P1 1.851(4) ?
C10 H10A 0.9700 ?
C10 H10B 0.9700 ?
C11 C13 1.512(6) ?
C11 C12 1.526(5) ?
C11 H11 0.9800 ?
C12 H12A 0.9600 ?
C12 H12B 0.9600 ?
C12 H12C 0.9600 ?
C13 H13A 0.9600 ?
C13 H13B 0.9600 ?
C13 H13C 0.9600 ?
C14 C15 1.430(4) ?
C14 C18 1.433(4) ?
C14 P2 1.823(3) ?
C15 C16 1.407(5) ?
C15 H15 0.9800 ?
C16 C17 1.403(5) ?
C16 H16 0.9800 ?
C17 C18 1.410(5) ?
C17 H17 0.9800 ?
C18 H18 0.9800 ?
C19 C20 1.515(5) ?
C19 P2 1.850(3) ?
C19 H19A 0.9700 ?
C19 H19B 0.9700 ?
C20 C21 1.515(6) ?
C20 C22 1.532(5) ?
C20 H20 0.9800 ?
C21 H21A 0.9600 ?
C21 H21B 0.9600 ?
C21 H21C 0.9600 ?
C22 H22A 0.9600 ?
C22 H22B 0.9600 ?
C22 H22C 0.9600 ?
C23 C24 1.519(5) ?
C23 P2 1.850(4) ?
C23 H23A 0.9700 ?
C23 H23B 0.9700 ?
C24 C25 1.487(6) ?
C24 C26 1.527(6) ?
C24 H24 0.9800 ?
C25 H25A 0.9600 ?
C25 H25B 0.9600 ?
C25 H25C 0.9600 ?
C26 H26A 0.9600 ?
C26 H26B 0.9600 ?
C26 H26C 0.9600 ?
F1 P3 1.586(2) ?
F2 P3 1.585(2) ?
F3 P3 1.579(3) ?
F4 P3 1.584(2) ?
F5 P3 1.576(2) ?
F6 P3 1.585(3) ?

loop_
_geom_hbond_atom_site_label_D
_geom_hbond_atom_site_label_H
_geom_hbond_atom_site_label_A
_geom_hbond_site_symmetry_A
_geom_hbond_distance_DH
_geom_hbond_distance_HA
_geom_hbond_distance_DA
_geom_hbond_angle_DHA
_geom_hbond_publ_flag
C3 H3 F5 1_545 0.98 2.44 3.237(5) 138 y
C15 H15 F4 1_545 0.98 2.39 3.278(4) 150 y
C17 H17 F2 . 0.98 2.51 3.188(5) 126 y
C18 H18 F6 . 0.98 2.41 3.305(4) 152 y
C19 H19B F2 2_645 0.97 2.54 3.494(4) 167 y

loop_
_geom_torsion_atom_site_label_1
_geom_torsion_atom_site_label_2
_geom_torsion_atom_site_label_3
_geom_torsion_atom_site_label_4
_geom_torsion
C16 Co1 C1 C5 -146.7(2)
C2 Co1 C1 C5 117.9(3)
C18 Co1 C1 C5 -66.2(3)
C17 Co1 C1 C5 -103.5(2)
C15 Co1 C1 C5 177.7(2)
C3 Co1 C1 C5 80.6(2)
C4 Co1 C1 C5 37.2(2)
C16 Co1 C1 C2 95.4(2)
C18 Co1 C1 C2 175.9(2)
C17 Co1 C1 C2 138.6(2)
C15 Co1 C1 C2 59.8(3)
C5 Co1 C1 C2 -117.9(3)
C3 Co1 C1 C2 -37.3(2)
C4 Co1 C1 C2 -80.6(2)
C16 Co1 C1 P1 -21.2(3)
C2 Co1 C1 P1 -116.6(3)
C18 Co1 C1 P1 59.3(3)
C17 Co1 C1 P1 22.0(3)
C15 Co1 C1 P1 -56.8(3)
C5 Co1 C1 P1 125.5(3)
C3 Co1 C1 P1 -153.9(3)
C4 Co1 C1 P1 162.8(2)
C5 C1 C2 C3 0.2(4)
P1 C1 C2 C3 177.9(2)
Co1 C1 C2 C3 59.7(2)
C5 C1 C2 Co1 -59.6(2)
P1 C1 C2 Co1 118.2(2)
C16 Co1 C2 C3 139.5(2)
C17 Co1 C2 C3 176.9(2)
C15 Co1 C2 C3 96.2(2)
C5 Co1 C2 C3 -81.1(2)
C1 Co1 C2 C3 -119.7(3)
C4 Co1 C2 C3 -37.3(2)
C14 Co1 C2 C3 59.4(3)
C16 Co1 C2 C1 -100.8(2)
C17 Co1 C2 C1 -63.4(3)
C15 Co1 C2 C1 -144.14(19)
C5 Co1 C2 C1 38.55(19)
C3 Co1 C2 C1 119.7(3)
C4 Co1 C2 C1 82.4(2)
C14 Co1 C2 C1 179.09(19)
C1 C2 C3 C4 0.0(4)
Co1 C2 C3 C4 59.4(2)
C1 C2 C3 Co1 -59.4(2)
C16 Co1 C3 C4 178.5(2)
C2 Co1 C3 C4 -119.6(3)
C18 Co1 C3 C4 59.2(3)
C15 Co1 C3 C4 140.0(2)
C5 Co1 C3 C4 -37.5(2)
C1 Co1 C3 C4 -81.7(2)
C14 Co1 C3 C4 95.9(2)
C16 Co1 C3 C2 -61.9(3)
C18 Co1 C3 C2 178.8(2)
C15 Co1 C3 C2 -100.4(2)
C5 Co1 C3 C2 82.1(2)
C1 Co1 C3 C2 37.9(2)
C4 Co1 C3 C2 119.6(3)
C14 Co1 C3 C2 -144.5(2)
C2 C3 C4 C5 -0.2(4)
Co1 C3 C4 C5 58.5(2)
C2 C3 C4 Co1 -58.7(2)
C2 Co1 C4 C3 37.6(2)
C18 Co1 C4 C3 -145.5(2)
C17 Co1 C4 C3 176.7(2)
C15 Co1 C4 C3 -62.0(3)
C5 Co1 C4 C3 119.7(3)
C1 Co1 C4 C3 82.1(2)
C14 Co1 C4 C3 -101.0(2)
C2 Co1 C4 C5 -82.2(2)
C18 Co1 C4 C5 94.8(2)
C17 Co1 C4 C5 57.0(3)
C15 Co1 C4 C5 178.3(2)
C1 Co1 C4 C5 -37.6(2)
C3 Co1 C4 C5 -119.7(3)
C14 Co1 C4 C5 139.2(2)
C3 C4 C5 C1 0.3(4)
Co1 C4 C5 C1 59.1(2)
C3 C4 C5 Co1 -58.8(2)
C2 C1 C5 C4 -0.3(4)
P1 C1 C5 C4 -177.8(2)
Co1 C1 C5 C4 -59.5(2)
C2 C1 C5 Co1 59.2(2)
P1 C1 C5 Co1 -118.3(3)
C16 Co1 C5 C4 175.8(2)
C2 Co1 C5 C4 81.1(2)
C18 Co1 C5 C4 -103.0(2)
C17 Co1 C5 C4 -146.9(2)
C1 Co1 C5 C4 119.9(3)
C3 Co1 C5 C4 37.2(2)
C14 Co1 C5 C4 -63.5(3)
C16 Co1 C5 C1 56.0(3)
C2 Co1 C5 C1 -38.82(19)
C18 Co1 C5 C1 137.2(2)
C17 Co1 C5 C1 93.2(2)
C3 Co1 C5 C1 -82.7(2)
C4 Co1 C5 C1 -119.9(3)
C14 Co1 C5 C1 176.62(19)
P1 C6 C7 C8 -67.0(5)
P1 C6 C7 C9 171.0(3)
P1 C10 C11 C13 -59.7(5)
P1 C10 C11 C12 176.3(3)
C16 Co1 C14 C15 -37.1(2)
C2 Co1 C14 C15 57.9(3)
C18 Co1 C14 C15 -117.8(3)
C17 Co1 C14 C15 -80.5(2)
C5 Co1 C14 C15 177.6(2)
C3 Co1 C14 C15 95.4(2)
C4 Co1 C14 C15 139.0(2)
C16 Co1 C14 C18 80.7(2)
C2 Co1 C14 C18 175.7(2)
C17 Co1 C14 C18 37.3(2)
C15 Co1 C14 C18 117.8(3)
C5 Co1 C14 C18 -64.6(3)
C3 Co1 C14 C18 -146.8(2)
C4 Co1 C14 C18 -103.2(2)
C16 Co1 C14 P2 -162.0(3)
C2 Co1 C14 P2 -67.1(3)
C18 Co1 C14 P2 117.2(3)
C17 Co1 C14 P2 154.5(3)
C15 Co1 C14 P2 -125.0(3)
C5 Co1 C14 P2 52.6(3)
C3 Co1 C14 P2 -29.6(3)
C4 Co1 C14 P2 14.0(2)
C18 C14 C15 C16 0.0(4)
P2 C14 C15 C16 179.5(2)
Co1 C14 C15 C16 58.9(2)
C18 C14 C15 Co1 -58.9(2)
P2 C14 C15 Co1 120.6(3)
C2 Co1 C15 C16 94.6(2)
C18 Co1 C15 C16 -81.4(2)
C17 Co1 C15 C16 -37.5(2)
C1 Co1 C15 C16 56.5(3)
C3 Co1 C15 C16 138.3(2)
C4 Co1 C15 C16 175.9(2)
C14 Co1 C15 C16 -120.1(3)
C16 Co1 C15 C14 120.1(3)
C2 Co1 C15 C14 -145.4(2)
C18 Co1 C15 C14 38.66(19)
C17 Co1 C15 C14 82.5(2)
C1 Co1 C15 C14 176.6(2)
C3 Co1 C15 C14 -101.6(2)
C4 Co1 C15 C14 -64.0(3)
C14 C15 C16 C17 0.4(4)
Co1 C15 C16 C17 59.8(2)
C14 C15 C16 Co1 -59.4(2)
C2 Co1 C16 C17 139.3(2)
C18 Co1 C16 C17 -37.6(2)
C15 Co1 C16 C17 -119.3(3)
C5 Co1 C16 C17 59.2(3)
C1 Co1 C16 C17 95.0(2)
C3 Co1 C16 C17 176.8(2)
C14 Co1 C16 C17 -81.8(2)
C2 Co1 C16 C15 -101.5(2)
C18 Co1 C16 C15 81.7(2)
C17 Co1 C16 C15 119.3(3)
C5 Co1 C16 C15 178.5(2)
C1 Co1 C16 C15 -145.7(2)
C3 Co1 C16 C15 -63.9(3)
C14 Co1 C16 C15 37.4(2)
C15 C16 C17 C18 -0.6(4)
Co1 C16 C17 C18 59.2(2)
C15 C16 C17 Co1 -59.8(2)
C2 Co1 C17 C16 -62.0(3)
C18 Co1 C17 C16 119.4(3)
C15 Co1 C17 C16 37.6(2)
C5 Co1 C17 C16 -144.8(2)
C1 Co1 C17 C16 -100.7(2)
C4 Co1 C17 C16 178.7(2)
C14 Co1 C17 C16 81.8(2)
C16 Co1 C17 C18 -119.4(3)
C2 Co1 C17 C18 178.6(2)
C15 Co1 C17 C18 -81.8(2)
C5 Co1 C17 C18 95.8(2)
C1 Co1 C17 C18 139.8(2)
C4 Co1 C17 C18 59.3(3)
C14 Co1 C17 C18 -37.7(2)
C16 C17 C18 C14 0.6(4)
Co1 C17 C18 C14 59.7(2)
C16 C17 C18 Co1 -59.1(2)
C15 C14 C18 C17 -0.4(4)
P2 C14 C18 C17 -179.9(2)
Co1 C14 C18 C17 -59.4(2)
C15 C14 C18 Co1 59.0(2)
P2 C14 C18 Co1 -120.5(2)
C16 Co1 C18 C17 37.4(2)
C15 Co1 C18 C17 81.2(2)
C5 Co1 C18 C17 -101.6(2)
C1 Co1 C18 C17 -61.4(3)
C3 Co1 C18 C17 176.8(3)
C4 Co1 C18 C17 -145.6(2)
C14 Co1 C18 C17 119.7(3)
C16 Co1 C18 C14 -82.3(2)
C17 Co1 C18 C14 -119.7(3)
C15 Co1 C18 C14 -38.56(19)
C5 Co1 C18 C14 138.70(19)
C1 Co1 C18 C14 178.82(18)
C3 Co1 C18 C14 57.0(3)
C4 Co1 C18 C14 94.6(2)
P2 C19 C20 C21 61.7(5)
P2 C19 C20 C22 -174.4(3)
P2 C23 C24 C25 61.3(5)
P2 C23 C24 C26 -173.6(3)
C5 C1 P1 C6 4.9(3)
C2 C1 P1 C6 -172.2(3)
Co1 C1 P1 C6 -86.4(2)
C5 C1 P1 C10 -97.0(3)
C2 C1 P1 C10 85.8(3)
Co1 C1 P1 C10 171.7(2)
C7 C6 P1 C1 171.4(3)
C7 C6 P1 C10 -87.7(3)
C11 C10 P1 C1 -70.1(3)
C11 C10 P1 C6 -173.2(3)
C15 C14 P2 C23 -0.1(3)
C18 C14 P2 C23 179.4(3)
Co1 C14 P2 C23 92.0(2)
C15 C14 P2 C19 100.6(3)
C18 C14 P2 C19 -79.9(3)
Co1 C14 P2 C19 -167.2(2)
C24 C23 P2 C14 179.3(3)
C24 C23 P2 C19 78.8(3)
C20 C19 P2 C14 81.0(3)
C20 C19 P2 C23 -178.3(3)
